data_7046590
loop_
_publ_author_name
'Hickson, James R.'
'Horsewill, Samuel J.'
'Bamforth, Christopher'
'McGuire, Jake'
'Wilson, Claire'
'Sproules, Stephen'
'Farnaby, Joy H.'

_publ_section_title
;
 The modular synthesis of rare earth-transition metal heterobimetallic
 complexes utilizing a redox-active ligand.
;
_journal_issue 31
_journal_name_full 'Dalton transactions (Cambridge, England : 2003)'
_journal_page_first 10692
_journal_page_last 10701
_journal_paper_doi 10.1039/c8dt01262h
_journal_volume 47
_journal_year 2018
_chemical_formula_moiety 'C27 H9 F18 N2 O8 Y, C7 H8'
_chemical_formula_sum 'C34 H17 F18 N2 O8 Y'
_chemical_formula_weight 1012.41
_space_group_crystal_system monoclinic
_space_group_IT_number 14
_space_group_name_Hall '-P 2ybc'
_space_group_name_H-M_alt 'P 1 21/c 1'
_symmetry_space_group_name_Hall '-P 2ybc'
_symmetry_space_group_name_H-M 'P 1 21/c 1'
_atom_sites_solution_hydrogens geom
_atom_sites_solution_primary dual
_audit_creation_date 2018-03-22
_audit_creation_method
;
Olex2 1.2
(compiled 2017.08.10 svn.r3458 for OlexSys, GUI svn.r5381)
;
_audit_update_record
;
2018-03-26 deposited with the CCDC.
2018-06-04 downloaded from the CCDC.
;
_cell_angle_alpha 90
_cell_angle_beta 103.679(3)
_cell_angle_gamma 90
_cell_formula_units_Z 4
_cell_length_a 12.9792(9)
_cell_length_b 16.4628(13)
_cell_length_c 17.8859(13)
_cell_measurement_reflns_used 9995
_cell_measurement_temperature 100
_cell_measurement_theta_max 27.485
_cell_measurement_theta_min 2.474
_cell_volume 3713.4(5)
_computing_cell_refinement 'SAINT v8.37A (Bruker, 2015)'
_computing_data_collection 'APEX3 Ver. 2016.9-0 (Bruker-AXS, 2016)'
_computing_data_reduction 'SAINT v8.37A (Bruker, 2015)'
_computing_molecular_graphics 'Olex2 (Dolomanov et al., 2009)'
_computing_publication_material 'Olex2 (Dolomanov et al., 2009)'
_computing_structure_refinement 'XL (Sheldrick, 2008)'
_computing_structure_solution 'XT (Sheldrick, 2015)'
_diffrn_ambient_temperature 100
_diffrn_detector 'charge integrating pixel array detector'
_diffrn_detector_area_resol_mean 7.4074
_diffrn_detector_type 'Bruker PHOTON II'
_diffrn_measured_fraction_theta_full 0.984
_diffrn_measured_fraction_theta_max 0.973
_diffrn_measurement_device 'four-circle diffractometer'
_diffrn_measurement_device_type 'Bruker D8 VENTURE'
_diffrn_measurement_method '\f and \w scans'
_diffrn_radiation_collimation 'focusing mirrors'
_diffrn_radiation_monochromator 'multilayer mirror optics'
_diffrn_radiation_type MoK\a
_diffrn_radiation_wavelength 0.71073
_diffrn_reflns_av_R_equivalents 0.0321
_diffrn_reflns_av_unetI/netI 0.0357
_diffrn_reflns_Laue_measured_fraction_full 0.984
_diffrn_reflns_Laue_measured_fraction_max 0.973
_diffrn_reflns_limit_h_max 16
_diffrn_reflns_limit_h_min -15
_diffrn_reflns_limit_k_max 21
_diffrn_reflns_limit_k_min -21
_diffrn_reflns_limit_l_max 23
_diffrn_reflns_limit_l_min -21
_diffrn_reflns_number 31693
_diffrn_reflns_point_group_measured_fraction_full 0.984
_diffrn_reflns_point_group_measured_fraction_max 0.973
_diffrn_reflns_theta_full 25.242
_diffrn_reflns_theta_max 27.480
_diffrn_reflns_theta_min 2.344
_diffrn_source 'microfocus sealed tube'
_diffrn_source_type 'INCOATEC I\ms 3.0'
_diffrn_standards_number 0
_exptl_absorpt_coefficient_mu 1.716
_exptl_absorpt_correction_T_max 0.7456
_exptl_absorpt_correction_T_min 0.5704
_exptl_absorpt_correction_type multi-scan
_exptl_absorpt_process_details
'SADABS-2016/2 (Bruker,2016/2) was used for absorption correction. wR2(int) was 0.1250 before and 0.0517 after correction. The Ratio of minimum to maximum transmission is 0.7650. The \l/2 correction factor is Not present.'
_exptl_crystal_colour yellow
_exptl_crystal_colour_primary yellow
_exptl_crystal_density_diffrn 1.811
_exptl_crystal_description plate
_exptl_crystal_F_000 2000
_exptl_crystal_size_max 0.27
_exptl_crystal_size_mid 0.03
_exptl_crystal_size_min 0.01
_refine_diff_density_max 0.833
_refine_diff_density_min -0.872
_refine_diff_density_rms 0.093
_refine_ls_extinction_method none
_refine_ls_goodness_of_fit_ref 1.068
_refine_ls_hydrogen_treatment constr
_refine_ls_matrix_type full
_refine_ls_number_parameters 617
_refine_ls_number_reflns 8274
_refine_ls_number_restraints 30
_refine_ls_restrained_S_all 1.083
_refine_ls_R_factor_all 0.0661
_refine_ls_R_factor_gt 0.0510
_refine_ls_shift/su_max 0.000
_refine_ls_shift/su_mean 0.000
_refine_ls_structure_factor_coef Fsqd
_refine_ls_weighting_details 'w=1/[\s^2^(Fo^2^)+(0.0590P)^2^+10.0430P] where P=(Fo^2^+2Fc^2^)/3'
_refine_ls_weighting_scheme calc
_refine_ls_wR_factor_gt 0.1365
_refine_ls_wR_factor_ref 0.1437
_reflns_Friedel_coverage 0.000
_reflns_number_gt 6690
_reflns_number_total 8274
_reflns_threshold_expression 'I > 2\s(I)'
_cod_data_source_file c8dt01262h2.cif
_cod_data_source_block 1b
_cod_depositor_comments 'Adding full bibliography for 7046585--7046591.cif.'
_cod_original_cell_volume 3713.3(5)
_cod_database_code 7046590
_shelx_shelxl_version_number 2016/6
_shelx_space_group_comment
;
The symmetry employed for this shelxl refinement is uniquely defined
by the following loop, which should always be used as a source of
symmetry information in preference to the above space-group names.
They are only intended as comments.
;
_olex2_refinement_description
;
1. Fixed Uiso
 At 1.2 times of:
  All C(H) groups
 At 1.5 times of:
  All C(H,H,H) groups
2. Restrained distances
 F3-C13 = F2A-C13 = F2-C13 = F3A-C13 = F1A-C13 = F1-C13 = F15A-C23 = F13A-C23 =
  F14A-C23 = F14-C23 = F13-C23 = F15-C23 = F16-C27A = F16-C27 = F18-C27 = F17A-
 C27A = F17-C27 = F18A-C27A = F9-C18 = F8A-C18 = F8-C18 = F7A-C18 = F7-C18 =
 F9A-C18
 1.336 with sigma of 0.02
 F14A-F15A \\sim F15-F13 \\sim F13A-F15A \\sim F13-F14
 with sigma of 0.02
3. Others
 Fixed Sof: F1(0.8) F2(0.8) F3(0.8) F7(0.8) F8(0.8) F9(0.8) F13(0.8) F14(0.8)
 F15(0.8) F17(0.8) F18(0.8) C27(0.8) F1A(0.2) F2A(0.2) F3A(0.2) F7A(0.2)
 F8A(0.2) F9A(0.2) F13A(0.2) F14A(0.2) F15A(0.2) F17A(0.2) F18A(0.2) C27A(0.2)
4.a Aromatic/amide H refined with riding coordinates:
 C1(H1), C2(H2), C3(H3), C8(H8), C9(H9), C10(H10), C15(H15), C20(H20),
 C25(H25), C3T(H3T), C4T(H4T), C5T(H5T), C6T(H6T), C7T(H7T)
4.b Idealised Me refined as rotating group:
 C1T(H1TA,H1TB,H1TC)
;
_olex2_submission_special_instructions 'No special instructions were received'

loop_
_space_group_symop_operation_xyz
'x, y, z'
'-x, y+1/2, -z+1/2'
'-x, -y, -z'
'x, -y-1/2, z-1/2'

loop_
_atom_site_label
_atom_site_type_symbol
_atom_site_fract_x
_atom_site_fract_y
_atom_site_fract_z
_atom_site_U_iso_or_equiv
_atom_site_adp_type
_atom_site_occupancy
_atom_site_site_symmetry_order
_atom_site_calc_flag
_atom_site_refinement_flags_posn
_atom_site_refinement_flags_occupancy
_atom_site_disorder_assembly
_atom_site_disorder_group
Y1 Y 0.30112(3) 0.76542(2) 0.25659(2) 0.02152(11) Uani 1 1 d . . . .
F1 F 0.4761(4) 0.6703(3) 0.5145(2) 0.0550(10) Uani 0.8 1 d D P A 1
F2 F 0.5400(4) 0.7895(2) 0.5291(2) 0.0466(10) Uani 0.8 1 d D P A 1
F3 F 0.6385(3) 0.6893(3) 0.51436(18) 0.0542(10) Uani 0.8 1 d D P A 1
F4 F 0.6139(2) 0.64195(16) 0.19527(17) 0.0462(7) Uani 1 1 d . . . .
F5 F 0.73836(18) 0.69528(16) 0.28244(15) 0.0406(6) Uani 1 1 d . . . .
F6 F 0.65151(19) 0.76819(15) 0.18917(15) 0.0384(6) Uani 1 1 d . . . .
F7 F 0.3042(4) 0.9288(2) 0.0331(2) 0.0537(11) Uani 0.8 1 d D P B 1
F8 F 0.3275(4) 1.0419(3) 0.0912(2) 0.0688(14) Uani 0.8 1 d D P B 1
F9 F 0.1711(3) 0.9998(3) 0.0422(2) 0.0590(11) Uani 0.8 1 d D P B 1
F10 F 0.1331(2) 1.07266(16) 0.30314(17) 0.0521(7) Uani 1 1 d . . . .
F11 F 0.2750(2) 1.03930(15) 0.38648(15) 0.0443(6) Uani 1 1 d . . . .
F12 F 0.1317(2) 0.97091(16) 0.37863(15) 0.0451(7) Uani 1 1 d . . . .
F13 F 0.0401(3) 0.7663(2) 0.4324(2) 0.0552(10) Uani 0.8 1 d D P C 1
F14 F 0.1124(3) 0.6516(2) 0.43760(19) 0.0484(9) Uani 0.8 1 d D P C 1
F15 F -0.0500(3) 0.6640(5) 0.3738(3) 0.0533(14) Uani 0.8 1 d D P C 1
F16 F -0.1446(2) 0.7873(2) 0.12680(17) 0.0591(9) Uani 1 1 d D . . .
F17 F -0.0310(3) 0.8414(3) 0.0754(2) 0.0467(9) Uani 0.8 1 d D P D 1
F18 F -0.0546(3) 0.7129(2) 0.06681(19) 0.0504(9) Uani 0.8 1 d D P D 1
O1 O 0.4396(3) 0.44834(19) 0.04281(19) 0.0448(8) Uani 1 1 d . . . .
O2 O 0.5270(3) 0.40232(17) 0.19070(19) 0.0423(7) Uani 1 1 d . . . .
O3 O 0.4129(2) 0.75408(15) 0.37997(15) 0.0252(5) Uani 1 1 d . . . .
O4 O 0.4707(2) 0.74847(15) 0.23865(16) 0.0267(6) Uani 1 1 d . . . .
O5 O 0.3056(2) 0.86598(15) 0.16569(15) 0.0265(6) Uani 1 1 d . . . .
O6 O 0.2505(2) 0.88271(15) 0.30782(15) 0.0273(6) Uani 1 1 d . . . .
O7 O 0.1837(2) 0.72058(16) 0.32827(16) 0.0283(6) Uani 1 1 d . . . .
O8 O 0.1296(2) 0.77474(17) 0.17825(16) 0.0295(6) Uani 1 1 d . . . .
N1 N 0.2955(2) 0.68159(18) 0.13912(17) 0.0241(6) Uani 1 1 d . . . .
N2 N 0.3383(3) 0.61410(19) 0.27933(19) 0.0265(7) Uani 1 1 d . . . .
C1 C 0.2649(3) 0.7128(2) 0.0678(2) 0.0291(8) Uani 1 1 d . . . .
H1 H 0.227852 0.761616 0.061582 0.035 Uiso 1 1 calc R . . .
C2 C 0.2853(3) 0.6761(2) 0.0032(2) 0.0299(8) Uani 1 1 d . . . .
H2 H 0.262036 0.699652 -0.045119 0.036 Uiso 1 1 calc R . . .
C3 C 0.3408(3) 0.6041(2) 0.0119(2) 0.0308(8) Uani 1 1 d . . . .
H3 H 0.357923 0.579170 -0.030184 0.037 Uiso 1 1 calc R . . .
C4 C 0.3708(3) 0.5695(2) 0.0842(2) 0.0276(8) Uani 1 1 d . . . .
C5 C 0.4261(3) 0.4896(2) 0.0958(2) 0.0321(9) Uani 1 1 d . . . .
C6 C 0.4646(3) 0.4586(2) 0.1779(2) 0.0309(8) Uani 1 1 d . . . .
C7 C 0.4247(3) 0.4990(2) 0.2392(2) 0.0284(8) Uani 1 1 d . . . .
C8 C 0.4394(3) 0.4646(2) 0.3117(3) 0.0351(9) Uani 1 1 d . . . .
H8 H 0.475059 0.415531 0.322980 0.042 Uiso 1 1 calc R . . .
C9 C 0.4001(4) 0.5045(2) 0.3669(3) 0.0363(9) Uani 1 1 d . . . .
H9 H 0.406289 0.481864 0.415398 0.044 Uiso 1 1 calc R . . .
C10 C 0.3511(3) 0.5795(2) 0.3484(2) 0.0310(8) Uani 1 1 d . . . .
H10 H 0.326040 0.606793 0.386061 0.037 Uiso 1 1 calc R . . .
C11 C 0.3714(3) 0.5734(2) 0.2245(2) 0.0251(7) Uani 1 1 d . . . .
C12 C 0.3467(3) 0.6096(2) 0.1466(2) 0.0232(7) Uani 1 1 d . . . .
C13 C 0.5441(3) 0.7226(2) 0.4912(2) 0.0333(9) Uani 1 1 d D . . .
C14 C 0.5087(3) 0.7350(2) 0.4044(2) 0.0278(8) Uani 1 1 d . . . .
C15 C 0.5836(3) 0.7211(2) 0.3614(2) 0.0294(8) Uani 1 1 d . . . .
H15 H 0.652186 0.706332 0.386441 0.035 Uiso 1 1 calc R . . .
C16 C 0.5577(3) 0.7289(2) 0.2817(2) 0.0241(7) Uani 1 1 d . . . .
C17 C 0.6419(3) 0.7086(2) 0.2372(2) 0.0302(8) Uani 1 1 d . . . .
C18 C 0.2675(3) 0.9769(2) 0.0796(2) 0.0314(9) Uani 1 1 d D . . .
C19 C 0.2656(3) 0.9358(2) 0.1565(2) 0.0262(8) Uani 1 1 d . . . .
C20 C 0.2232(3) 0.9809(2) 0.2076(2) 0.0301(8) Uani 1 1 d . . . .
H20 H 0.194696 1.031912 0.192905 0.036 Uiso 1 1 calc R . . .
C21 C 0.2226(3) 0.9516(2) 0.2801(2) 0.0274(8) Uani 1 1 d . . . .
C22 C 0.1888(4) 1.0096(2) 0.3373(3) 0.0365(10) Uani 1 1 d . . . .
C23 C 0.0457(4) 0.6962(3) 0.3895(3) 0.0497(12) Uani 1 1 d D . . .
C24 C 0.0846(3) 0.7207(2) 0.3189(2) 0.0299(8) Uani 1 1 d . . . .
C25 C 0.0087(3) 0.7414(3) 0.2539(3) 0.0346(9) Uani 1 1 d . . . .
H25 H -0.062633 0.739470 0.254621 0.041 Uiso 1 1 calc R . . .
C26 C 0.0376(3) 0.7653(3) 0.1870(2) 0.0301(8) Uani 1 1 d . . . .
C27 C -0.0503(4) 0.7760(3) 0.1140(3) 0.0298(11) Uani 0.8 1 d D P D 1
F1A F 0.5282(17) 0.6506(10) 0.5117(12) 0.069(6) Uiso 0.2 1 d D P A 2
F2A F 0.6490(12) 0.7411(12) 0.5166(11) 0.065(5) Uiso 0.2 1 d D P A 2
F3A F 0.5018(17) 0.7717(12) 0.5323(13) 0.063(7) Uiso 0.2 1 d D P A 2
F7A F 0.2405(18) 0.9262(12) 0.0229(11) 0.077(7) Uiso 0.2 1 d D P B 2
F8A F 0.2162(14) 1.0459(9) 0.0659(10) 0.061(4) Uiso 0.2 1 d D P B 2
F9A F 0.3666(11) 0.9961(12) 0.0747(11) 0.064(5) Uiso 0.2 1 d D P B 2
F13A F 0.0915(13) 0.7069(12) 0.4535(8) 0.062(4) Uiso 0.2 1 d D P C 2
F14A F 0.0719(15) 0.6043(9) 0.3897(11) 0.075(5) Uiso 0.2 1 d D P C 2
F15A F -0.0584(12) 0.6867(18) 0.375(2) 0.068(11) Uiso 0.2 1 d D P C 2
F17A F -0.026(2) 0.8016(18) 0.0556(14) 0.101(10) Uiso 0.2 1 d D P D 2
F18A F -0.0363(18) 0.9023(12) 0.1252(13) 0.095(6) Uiso 0.2 1 d D P D 2
C27A C -0.0485(16) 0.8217(14) 0.1205(15) 0.048(6) Uiso 0.2 1 d D P D 2
C1T C 0.1037(6) 0.4894(4) 0.2903(4) 0.0756(18) Uani 1 1 d . . . .
H1TA H 0.110515 0.546097 0.303074 0.113 Uiso 1 1 calc GR . . .
H1TB H 0.153107 0.458794 0.328362 0.113 Uiso 1 1 calc GR . . .
H1TC H 0.032807 0.471774 0.289148 0.113 Uiso 1 1 calc GR . . .
C2T C 0.1268(4) 0.4760(3) 0.2117(3) 0.0505(12) Uani 1 1 d . . . .
C3T C 0.1009(4) 0.5328(3) 0.1533(4) 0.0570(15) Uani 1 1 d . . . .
H3T H 0.073227 0.582849 0.162682 0.068 Uiso 1 1 calc R . . .
C4T C 0.1161(4) 0.5155(4) 0.0813(4) 0.0595(16) Uani 1 1 d . . . .
H4T H 0.097457 0.553551 0.041986 0.071 Uiso 1 1 calc R . . .
C5T C 0.1582(5) 0.4428(4) 0.0674(4) 0.0651(16) Uani 1 1 d . . . .
H5T H 0.167677 0.431060 0.018574 0.078 Uiso 1 1 calc R . . .
C6T C 0.1861(5) 0.3878(4) 0.1247(4) 0.0679(17) Uani 1 1 d . . . .
H6T H 0.216288 0.338684 0.115450 0.082 Uiso 1 1 calc R . . .
C7T C 0.1703(4) 0.4038(3) 0.1965(4) 0.0597(15) Uani 1 1 d . . . .
H7T H 0.189355 0.365133 0.235257 0.072 Uiso 1 1 calc R . . .

loop_
_atom_site_aniso_label
_atom_site_aniso_U_11
_atom_site_aniso_U_22
_atom_site_aniso_U_33
_atom_site_aniso_U_23
_atom_site_aniso_U_13
_atom_site_aniso_U_12
Y1 0.02211(18) 0.02214(17) 0.02079(18) 0.00142(13) 0.00602(13) 0.00294(13)
F1 0.056(3) 0.077(3) 0.0279(18) 0.0250(18) 0.0020(18) -0.017(2)
F2 0.072(3) 0.039(2) 0.0236(18) -0.0011(14) 0.0002(19) 0.007(2)
F3 0.048(2) 0.084(3) 0.0256(17) 0.0105(18) 0.0000(15) 0.037(2)
F4 0.0383(14) 0.0440(15) 0.0603(18) -0.0203(13) 0.0196(13) 0.0019(11)
F5 0.0221(11) 0.0574(16) 0.0423(15) 0.0017(12) 0.0074(11) 0.0086(11)
F6 0.0319(13) 0.0485(15) 0.0390(14) 0.0050(11) 0.0166(11) -0.0008(11)
F7 0.094(3) 0.045(2) 0.0328(18) 0.0129(15) 0.035(2) 0.022(2)
F8 0.118(4) 0.055(2) 0.0331(19) 0.0012(17) 0.018(2) -0.054(3)
F9 0.048(2) 0.096(3) 0.0302(18) 0.027(2) 0.0048(16) 0.021(2)
F10 0.0712(19) 0.0398(14) 0.0525(17) 0.0136(12) 0.0290(15) 0.0307(14)
F11 0.0661(18) 0.0348(13) 0.0342(14) -0.0052(11) 0.0164(13) -0.0023(12)
F12 0.0533(16) 0.0435(14) 0.0496(16) 0.0101(12) 0.0346(14) 0.0138(12)
F13 0.063(2) 0.074(3) 0.039(2) -0.0117(18) 0.0318(18) 0.003(2)
F14 0.0429(19) 0.071(3) 0.0338(18) 0.0232(17) 0.0150(16) 0.0060(17)
F15 0.033(2) 0.089(5) 0.039(3) 0.011(3) 0.0102(17) -0.025(2)
F16 0.0247(13) 0.112(3) 0.0387(16) 0.0057(16) 0.0037(12) 0.0122(15)
F17 0.0397(19) 0.058(3) 0.037(2) 0.0240(19) -0.0011(16) 0.0070(17)
F18 0.049(2) 0.067(2) 0.0282(17) -0.0168(16) -0.0050(15) 0.0067(17)
O1 0.0506(19) 0.0410(17) 0.0455(19) -0.0090(14) 0.0171(16) 0.0137(14)
O2 0.0467(18) 0.0278(15) 0.052(2) -0.0008(13) 0.0107(16) 0.0122(13)
O3 0.0236(13) 0.0234(12) 0.0280(14) 0.0023(10) 0.0047(11) 0.0004(10)
O4 0.0249(13) 0.0259(13) 0.0289(14) 0.0002(10) 0.0055(12) 0.0005(10)
O5 0.0325(14) 0.0259(13) 0.0220(13) 0.0038(10) 0.0086(11) 0.0006(11)
O6 0.0321(14) 0.0248(13) 0.0266(14) 0.0022(11) 0.0105(12) 0.0025(11)
O7 0.0239(13) 0.0320(14) 0.0285(14) -0.0003(11) 0.0049(11) 0.0021(10)
O8 0.0223(13) 0.0379(15) 0.0271(14) 0.0009(11) 0.0036(11) 0.0043(11)
N1 0.0246(15) 0.0262(15) 0.0218(15) 0.0002(12) 0.0063(13) 0.0003(12)
N2 0.0258(16) 0.0260(15) 0.0276(16) 0.0003(13) 0.0062(13) -0.0018(12)
C1 0.0277(19) 0.0266(18) 0.032(2) 0.0000(15) 0.0048(17) 0.0036(15)
C2 0.031(2) 0.037(2) 0.0235(19) -0.0001(16) 0.0094(16) 0.0021(16)
C3 0.032(2) 0.035(2) 0.028(2) -0.0058(16) 0.0111(17) -0.0003(16)
C4 0.0221(18) 0.0291(19) 0.032(2) 0.0004(15) 0.0074(16) -0.0017(14)
C5 0.029(2) 0.032(2) 0.038(2) -0.0064(17) 0.0139(18) 0.0002(16)
C6 0.034(2) 0.0212(17) 0.040(2) -0.0024(16) 0.0127(18) -0.0012(15)
C7 0.0248(18) 0.0234(17) 0.038(2) 0.0012(16) 0.0085(17) -0.0013(14)
C8 0.033(2) 0.0237(19) 0.048(3) 0.0067(17) 0.009(2) 0.0010(16)
C9 0.045(2) 0.028(2) 0.037(2) 0.0088(17) 0.011(2) 0.0015(17)
C10 0.036(2) 0.0285(19) 0.031(2) 0.0039(16) 0.0120(18) -0.0011(16)
C11 0.0246(18) 0.0238(17) 0.0284(19) -0.0022(14) 0.0094(16) -0.0028(14)
C12 0.0204(17) 0.0242(17) 0.0248(18) -0.0028(14) 0.0046(15) -0.0001(13)
C13 0.032(2) 0.039(2) 0.029(2) 0.0090(17) 0.0071(17) 0.0079(17)
C14 0.0278(19) 0.0253(17) 0.028(2) 0.0035(15) 0.0027(16) 0.0017(15)
C15 0.0234(18) 0.033(2) 0.031(2) 0.0049(16) 0.0047(16) 0.0036(15)
C16 0.0249(18) 0.0236(17) 0.0248(18) 0.0019(14) 0.0078(15) 0.0013(14)
C17 0.0258(19) 0.034(2) 0.031(2) -0.0012(16) 0.0081(17) 0.0022(16)
C18 0.038(2) 0.0284(19) 0.027(2) 0.0027(16) 0.0071(18) -0.0012(16)
C19 0.0261(18) 0.0257(18) 0.0259(19) 0.0025(14) 0.0045(16) -0.0031(14)
C20 0.035(2) 0.0255(18) 0.031(2) 0.0058(15) 0.0105(18) 0.0070(15)
C21 0.0272(19) 0.0257(18) 0.030(2) 0.0006(15) 0.0073(16) 0.0025(15)
C22 0.042(2) 0.030(2) 0.042(2) 0.0087(18) 0.020(2) 0.0114(18)
C23 0.030(2) 0.079(4) 0.041(3) 0.012(3) 0.009(2) 0.001(2)
C24 0.0268(19) 0.032(2) 0.032(2) -0.0008(16) 0.0100(17) 0.0017(15)
C25 0.0218(19) 0.049(2) 0.034(2) -0.0018(19) 0.0082(17) 0.0041(17)
C26 0.0252(19) 0.040(2) 0.0232(19) -0.0030(16) 0.0009(16) 0.0064(16)
C27 0.022(2) 0.041(3) 0.026(3) 0.000(2) 0.006(2) 0.005(2)
C1T 0.073(4) 0.068(4) 0.094(5) 0.000(4) 0.035(4) -0.006(3)
C2T 0.034(2) 0.062(3) 0.058(3) -0.002(3) 0.015(2) -0.009(2)
C3T 0.038(3) 0.035(2) 0.101(5) 0.006(3) 0.022(3) 0.001(2)
C4T 0.036(3) 0.072(4) 0.067(4) 0.030(3) 0.007(3) -0.010(2)
C5T 0.053(3) 0.076(4) 0.067(4) -0.015(3) 0.016(3) -0.018(3)
C6T 0.056(3) 0.045(3) 0.109(6) -0.010(3) 0.031(4) -0.008(3)
C7T 0.041(3) 0.053(3) 0.084(4) 0.026(3) 0.013(3) 0.003(2)

loop_
_atom_type_symbol
_atom_type_description
_atom_type_scat_dispersion_real
_atom_type_scat_dispersion_imag
_atom_type_scat_source
C C 0.0033 0.0016 'International Tables Vol C Tables 4.2.6.8 and 6.1.1.4'
H H 0.0000 0.0000 'International Tables Vol C Tables 4.2.6.8 and 6.1.1.4'
F F 0.0171 0.0103 'International Tables Vol C Tables 4.2.6.8 and 6.1.1.4'
N N 0.0061 0.0033 'International Tables Vol C Tables 4.2.6.8 and 6.1.1.4'
O O 0.0106 0.0060 'International Tables Vol C Tables 4.2.6.8 and 6.1.1.4'
Y Y -2.7962 3.5667 'International Tables Vol C Tables 4.2.6.8 and 6.1.1.4'

loop_
_geom_angle_atom_site_label_1
_geom_angle_atom_site_label_2
_geom_angle_atom_site_label_3
_geom_angle
_geom_angle_site_symmetry_3
O3 Y1 O2 62.55(9) 2_655
O3 Y1 N1 129.46(9) .
O3 Y1 N2 73.77(9) .
O4 Y1 O2 59.94(9) 2_655
O4 Y1 O3 73.97(9) .
O4 Y1 O5 78.89(9) .
O4 Y1 O7 143.59(9) .
O4 Y1 O8 136.59(10) .
O4 Y1 N1 69.92(10) .
O4 Y1 N2 75.77(9) .
O5 Y1 O2 64.43(9) 2_655
O5 Y1 O3 126.95(9) .
O5 Y1 O7 137.38(9) .
O5 Y1 O8 73.30(10) .
O5 Y1 N1 78.84(9) .
O5 Y1 N2 140.31(10) .
O6 Y1 O2 61.93(9) 2_655
O6 Y1 O3 82.14(9) .
O6 Y1 O4 121.82(9) .
O6 Y1 O5 74.82(9) .
O6 Y1 O7 76.18(9) .
O6 Y1 O8 82.09(10) .
O6 Y1 N1 147.59(10) .
O6 Y1 N2 144.85(10) .
O7 Y1 O2 124.75(9) 2_655
O7 Y1 O3 78.28(9) .
O7 Y1 O8 72.35(9) .
O7 Y1 N1 113.24(10) .
O7 Y1 N2 74.16(10) .
O8 Y1 O2 129.65(9) 2_655
O8 Y1 O3 149.21(9) .
O8 Y1 N1 72.44(10) .
O8 Y1 N2 106.09(10) .
N1 Y1 O2 121.55(9) 2_655
N1 Y1 N2 64.02(10) .
N2 Y1 O2 123.78(9) 2_655
C14 O3 Y1 133.5(3) .
C16 O4 Y1 134.1(2) .
C19 O5 Y1 131.6(2) .
C21 O6 Y1 133.1(2) .
C24 O7 Y1 135.1(3) .
C26 O8 Y1 135.9(3) .
C1 N1 Y1 122.0(2) .
C1 N1 C12 117.2(3) .
C12 N1 Y1 119.1(2) .
C10 N2 Y1 122.8(3) .
C10 N2 C11 118.2(3) .
C11 N2 Y1 116.9(2) .
N1 C1 H1 118.2 .
N1 C1 C2 123.6(4) .
C2 C1 H1 118.2 .
C1 C2 H2 120.7 .
C3 C2 C1 118.6(4) .
C3 C2 H2 120.7 .
C2 C3 H3 120.5 .
C2 C3 C4 119.0(4) .
C4 C3 H3 120.5 .
C3 C4 C5 121.0(4) .
C3 C4 C12 119.1(4) .
C12 C4 C5 119.9(4) .
O1 C5 C4 122.7(4) .
O1 C5 C6 119.4(4) .
C4 C5 C6 117.9(3) .
O2 C6 C5 119.2(4) .
O2 C6 C7 122.6(4) .
C7 C6 C5 118.1(3) .
C8 C7 C6 121.1(4) .
C8 C7 C11 119.0(4) .
C11 C7 C6 119.9(4) .
C7 C8 H8 120.5 .
C9 C8 C7 118.9(4) .
C9 C8 H8 120.5 .
C8 C9 H9 120.7 .
C8 C9 C10 118.5(4) .
C10 C9 H9 120.7 .
N2 C10 C9 123.2(4) .
N2 C10 H10 118.4 .
C9 C10 H10 118.4 .
N2 C11 C7 122.0(4) .
N2 C11 C12 116.9(3) .
C7 C11 C12 121.1(3) .
N1 C12 C4 122.3(3) .
N1 C12 C11 116.0(3) .
C4 C12 C11 121.6(3) .
F1 C13 C14 109.5(3) .
F2 C13 F1 105.5(4) .
F2 C13 F3 109.8(4) .
F2 C13 C14 112.2(3) .
F3 C13 F1 105.1(4) .
F3 C13 C14 114.2(4) .
F1A C13 C14 112.8(10) .
F1A C13 F2A 109.2(13) .
F1A C13 F3A 107.3(14) .
F2A C13 C14 110.2(9) .
F3A C13 C14 115.3(12) .
F3A C13 F2A 101.2(13) .
O3 C14 C13 115.0(3) .
O3 C14 C15 127.7(4) .
C15 C14 C13 117.3(3) .
C14 C15 H15 119.3 .
C16 C15 C14 121.3(4) .
C16 C15 H15 119.3 .
O4 C16 C15 128.3(4) .
O4 C16 C17 112.8(3) .
C15 C16 C17 118.8(3) .
F4 C17 F5 107.3(3) .
F4 C17 C16 109.8(3) .
F5 C17 C16 113.7(3) .
F6 C17 F4 107.4(3) .
F6 C17 F5 107.2(3) .
F6 C17 C16 111.2(3) .
F7 C18 F9 106.9(4) .
F7 C18 C19 112.6(3) .
F8 C18 F7 107.5(4) .
F8 C18 F9 107.6(4) .
F8 C18 C19 110.6(3) .
F9 C18 C19 111.3(3) .
F7A C18 C19 111.0(11) .
F7A C18 F8A 112.3(13) .
F7A C18 F9A 100.7(13) .
F8A C18 C19 115.7(8) .
F8A C18 F9A 103.6(12) .
F9A C18 C19 112.3(8) .
O5 C19 C18 115.2(3) .
O5 C19 C20 128.3(4) .
C20 C19 C18 116.5(3) .
C19 C20 H20 119.3 .
C21 C20 C19 121.4(3) .
C21 C20 H20 119.3 .
O6 C21 C20 128.3(4) .
O6 C21 C22 113.5(3) .
C20 C21 C22 118.1(3) .
F10 C22 F11 107.2(4) .
F10 C22 C21 112.9(4) .
F11 C22 C21 109.7(3) .
F12 C22 F10 108.4(3) .
F12 C22 F11 107.4(4) .
F12 C22 C21 110.9(3) .
F13 C23 C24 107.9(4) .
F14 C23 F13 102.6(4) .
F14 C23 F15 111.2(6) .
F14 C23 C24 113.6(4) .
F15 C23 F13 106.3(5) .
F15 C23 C24 114.2(5) .
C24 C23 F14A 98.3(8) .
F13A C23 C24 125.4(9) .
F13A C23 F14A 94.9(13) .
F13A C23 F15A 117.8(16) .
F15A C23 C24 113.2(17) .
F15A C23 F14A 95.7(12) .
O7 C24 C23 114.8(4) .
O7 C24 C25 128.1(4) .
C25 C24 C23 117.1(4) .
C24 C25 H25 119.6 .
C24 C25 C26 120.8(4) .
C26 C25 H25 119.6 .
O8 C26 C25 127.0(4) .
O8 C26 C27 114.8(4) .
O8 C26 C27A 109.5(7) .
C25 C26 C27 118.0(4) .
C25 C26 C27A 119.3(7) .
F16 C27 F17 105.9(4) .
F16 C27 F18 108.7(4) .
F16 C27 C26 113.9(4) .
F17 C27 C26 110.0(4) .
F18 C27 F17 106.7(5) .
F18 C27 C26 111.3(4) .
F16 C27A C26 100.0(14) .
F17A C27A F16 111(2) .
F17A C27A C26 104(2) .
F17A C27A F18A 105(2) .
F18A C27A F16 119.4(19) .
F18A C27A C26 116.6(18) .
H1TA C1T H1TB 109.5 .
H1TA C1T H1TC 109.5 .
H1TB C1T H1TC 109.5 .
C2T C1T H1TA 109.5 .
C2T C1T H1TB 109.5 .
C2T C1T H1TC 109.5 .
C3T C2T C1T 122.2(5) .
C7T C2T C1T 119.4(6) .
C7T C2T C3T 118.3(5) .
C2T C3T H3T 119.9 .
C4T C3T C2T 120.2(5) .
C4T C3T H3T 119.9 .
C3T C4T H4T 119.9 .
C5T C4T C3T 120.3(5) .
C5T C4T H4T 119.9 .
C4T C5T H5T 120.1 .
C6T C5T C4T 119.8(6) .
C6T C5T H5T 120.1 .
C5T C6T H6T 119.7 .
C5T C6T C7T 120.6(6) .
C7T C6T H6T 119.7 .
C2T C7T C6T 120.8(5) .
C2T C7T H7T 119.6 .
C6T C7T H7T 119.6 .

loop_
_geom_bond_atom_site_label_1
_geom_bond_atom_site_label_2
_geom_bond_distance
_geom_bond_site_symmetry_2
Y1 O2 3.155(3) 2_655
Y1 O3 2.344(3) .
Y1 O4 2.316(3) .
Y1 O5 2.331(2) .
Y1 O6 2.299(3) .
Y1 O7 2.332(3) .
Y1 O8 2.338(3) .
Y1 N1 2.501(3) .
Y1 N2 2.552(3) .
F1 C13 1.367(5) .
F2 C13 1.301(5) .
F3 C13 1.317(5) .
F4 C17 1.331(5) .
F5 C17 1.338(5) .
F6 C17 1.329(5) .
F7 C18 1.316(5) .
F8 C18 1.310(5) .
F9 C18 1.326(5) .
F10 C22 1.328(5) .
F11 C22 1.341(5) .
F12 C22 1.327(5) .
F13 C23 1.397(6) .
F14 C23 1.295(6) .
F15 C23 1.318(6) .
F16 C27 1.311(5) .
F16 C27A 1.398(17) .
F17 C27 1.333(6) .
F18 C27 1.332(6) .
O1 C5 1.213(5) .
O2 C6 1.216(5) .
O3 C14 1.256(5) .
O4 C16 1.249(5) .
O5 C19 1.257(4) .
O6 C21 1.256(4) .
O7 C24 1.257(5) .
O8 C26 1.251(5) .
N1 C1 1.345(5) .
N1 C12 1.350(5) .
N2 C10 1.335(5) .
N2 C11 1.340(5) .
C1 H1 0.9300 .
C1 C2 1.384(5) .
C2 H2 0.9300 .
C2 C3 1.377(6) .
C3 H3 0.9300 .
C3 C4 1.382(6) .
C4 C5 1.488(5) .
C4 C12 1.394(5) .
C5 C6 1.524(6) .
C6 C7 1.476(6) .
C7 C8 1.387(6) .
C7 C11 1.401(5) .
C8 H8 0.9300 .
C8 C9 1.380(6) .
C9 H9 0.9300 .
C9 C10 1.391(6) .
C10 H10 0.9300 .
C11 C12 1.479(5) .
C13 C14 1.525(6) .
C13 F1A 1.271(15) .
C13 F2A 1.364(14) .
C13 F3A 1.299(16) .
C14 C15 1.394(6) .
C15 H15 0.9300 .
C15 C16 1.390(5) .
C16 C17 1.533(5) .
C18 C19 1.538(5) .
C18 F7A 1.297(15) .
C18 F8A 1.309(13) .
C18 F9A 1.347(14) .
C19 C20 1.388(5) .
C20 H20 0.9300 .
C20 C21 1.385(5) .
C21 C22 1.538(6) .
C23 C24 1.521(6) .
C23 F13A 1.171(13) .
C23 F14A 1.550(14) .
C23 F15A 1.323(16) .
C24 C25 1.378(6) .
C25 H25 0.9300 .
C25 C26 1.391(6) .
C26 C27 1.528(6) .
C26 C27A 1.70(3) .
F17A C27A 1.303(18) .
F18A C27A 1.338(18) .
C1T H1TA 0.9600 .
C1T H1TB 0.9600 .
C1T H1TC 0.9600 .
C1T C2T 1.522(9) .
C2T C3T 1.384(8) .
C2T C7T 1.370(8) .
C3T H3T 0.9300 .
C3T C4T 1.378(9) .
C4T H4T 0.9300 .
C4T C5T 1.362(9) .
C5T H5T 0.9300 .
C5T C6T 1.352(9) .
C6T H6T 0.9300 .
C6T C7T 1.373(9) .
C7T H7T 0.9300 .

loop_
_geom_torsion_atom_site_label_1
_geom_torsion_atom_site_label_2
_geom_torsion_atom_site_label_3
_geom_torsion_atom_site_label_4
_geom_torsion
Y1 O3 C14 C13 -170.6(2)
Y1 O3 C14 C15 6.8(6)
Y1 O4 C16 C15 -9.9(6)
Y1 O4 C16 C17 167.5(2)
Y1 O5 C19 C18 -167.9(2)
Y1 O5 C19 C20 14.3(6)
Y1 O6 C21 C20 -6.6(6)
Y1 O6 C21 C22 176.3(3)
Y1 O7 C24 C23 -170.3(3)
Y1 O7 C24 C25 8.4(7)
Y1 O8 C26 C25 -2.3(7)
Y1 O8 C26 C27 -177.8(3)
Y1 O8 C26 C27A 154.1(8)
Y1 N1 C1 C2 163.1(3)
Y1 N1 C12 C4 -163.1(3)
Y1 N1 C12 C11 19.8(4)
Y1 N2 C10 C9 -161.1(3)
Y1 N2 C11 C7 159.9(3)
Y1 N2 C11 C12 -21.6(4)
F1 C13 C14 O3 51.3(5)
F1 C13 C14 C15 -126.4(4)
F2 C13 C14 O3 -65.5(5)
F2 C13 C14 C15 116.9(5)
F3 C13 C14 O3 168.9(4)
F3 C13 C14 C15 -8.8(6)
F7 C18 C19 O5 4.9(5)
F7 C18 C19 C20 -177.0(4)
F8 C18 C19 O5 -115.5(5)
F8 C18 C19 C20 62.6(5)
F9 C18 C19 O5 124.9(4)
F9 C18 C19 C20 -57.0(5)
F13 C23 C24 O7 88.9(4)
F13 C23 C24 C25 -89.9(5)
F14 C23 C24 O7 -24.1(6)
F14 C23 C24 C25 157.1(4)
F15 C23 C24 O7 -153.2(6)
F15 C23 C24 C25 28.0(8)
O1 C5 C6 O2 15.3(6)
O1 C5 C6 C7 -165.1(4)
O2 C6 C7 C8 -13.2(6)
O2 C6 C7 C11 166.5(4)
O3 C14 C15 C16 1.1(6)
O4 C16 C17 F4 -66.0(4)
O4 C16 C17 F5 173.8(3)
O4 C16 C17 F6 52.8(4)
O5 C19 C20 C21 1.2(7)
O6 C21 C22 F10 -162.6(4)
O6 C21 C22 F11 77.8(4)
O6 C21 C22 F12 -40.7(5)
O7 C24 C25 C26 0.7(7)
O8 C26 C27 F16 -163.0(4)
O8 C26 C27 F17 -44.3(6)
O8 C26 C27 F18 73.7(5)
O8 C26 C27A F16 165.5(9)
O8 C26 C27A F17A 50.9(18)
O8 C26 C27A F18A -64.2(19)
N1 C1 C2 C3 -0.6(6)
N2 C11 C12 N1 1.8(5)
N2 C11 C12 C4 -175.4(3)
C1 N1 C12 C4 2.2(5)
C1 N1 C12 C11 -175.0(3)
C1 C2 C3 C4 2.3(6)
C2 C3 C4 C5 176.8(4)
C2 C3 C4 C12 -1.8(6)
C3 C4 C5 O1 -6.2(6)
C3 C4 C5 C6 175.2(4)
C3 C4 C12 N1 -0.5(6)
C3 C4 C12 C11 176.5(3)
C4 C5 C6 O2 -165.9(4)
C4 C5 C6 C7 13.6(5)
C5 C4 C12 N1 -179.1(3)
C5 C4 C12 C11 -2.1(5)
C5 C6 C7 C8 167.3(4)
C5 C6 C7 C11 -13.0(5)
C6 C7 C8 C9 -179.7(4)
C6 C7 C11 N2 -176.7(3)
C6 C7 C11 C12 4.9(5)
C7 C8 C9 C10 -2.6(6)
C7 C11 C12 N1 -179.7(3)
C7 C11 C12 C4 3.1(5)
C8 C7 C11 N2 3.0(6)
C8 C7 C11 C12 -175.4(3)
C8 C9 C10 N2 1.3(6)
C10 N2 C11 C7 -4.3(5)
C10 N2 C11 C12 174.2(3)
C11 N2 C10 C9 2.2(6)
C11 C7 C8 C9 0.6(6)
C12 N1 C1 C2 -1.7(6)
C12 C4 C5 O1 172.5(4)
C12 C4 C5 C6 -6.2(5)
C13 C14 C15 C16 178.4(3)
C14 C15 C16 O4 0.4(6)
C14 C15 C16 C17 -176.9(3)
C15 C16 C17 F4 111.8(4)
C15 C16 C17 F5 -8.5(5)
C15 C16 C17 F6 -129.5(4)
C18 C19 C20 C21 -176.6(4)
C19 C20 C21 O6 -5.4(7)
C19 C20 C21 C22 171.6(4)
C20 C21 C22 F10 19.9(6)
C20 C21 C22 F11 -99.7(4)
C20 C21 C22 F12 141.9(4)
C23 C24 C25 C26 179.4(4)
C24 C25 C26 O8 -3.7(7)
C24 C25 C26 C27 171.6(4)
C24 C25 C26 C27A -158.1(9)
C25 C26 C27 F16 21.1(6)
C25 C26 C27 F17 139.8(4)
C25 C26 C27 F18 -102.2(5)
C25 C26 C27A F16 -36.0(15)
C25 C26 C27A F17A -150.6(16)
C25 C26 C27A F18A 94.3(17)
F1A C13 C14 O3 86.9(11)
F1A C13 C14 C15 -90.7(11)
F2A C13 C14 O3 -150.7(10)
F2A C13 C14 C15 31.6(10)
F3A C13 C14 O3 -36.9(11)
F3A C13 C14 C15 145.5(11)
F7A C18 C19 O5 43.6(12)
F7A C18 C19 C20 -138.3(11)
F8A C18 C19 O5 173.1(10)
F8A C18 C19 C20 -8.9(11)
F9A C18 C19 O5 -68.3(10)
F9A C18 C19 C20 109.8(10)
F13A C23 C24 O7 30.2(14)
F13A C23 C24 C25 -148.7(13)
F14A C23 C24 O7 -71.9(8)
F14A C23 C24 C25 109.3(8)
F15A C23 C24 O7 -171.8(13)
F15A C23 C24 C25 9.4(14)
C1T C2T C3T C4T -175.1(5)
C1T C2T C7T C6T 176.0(5)
C2T C3T C4T C5T -1.0(8)
C3T C2T C7T C6T -1.1(8)
C3T C4T C5T C6T -0.6(8)
C4T C5T C6T C7T 1.4(9)
C5T C6T C7T C2T -0.6(9)
C7T C2T C3T C4T 1.8(8)
